data_4079448
loop_
_publ_author_name
'Webster, Christopher L.'
'Ziller, Joseph W.'
'Evans, William J.'

_publ_contact_author
; 
Professor William J. Evans
Department of Chemistry
1102 Natural Sciences II
University of California, Irvine
Irvine, CA 92697-2025
;
_publ_section_title
;
 Synthesis and CO2Insertion Reactivity of Allyluranium Metallocene
 Complexes
;
_journal_issue 20
_journal_name_full Organometallics
_journal_page_first 7191
_journal_paper_doi 10.1021/om3007536
_journal_volume 31
_journal_year 2012
_chemical_formula_sum 'C24 H37 Cl U'
_chemical_formula_weight 599.02
_chemical_name_systematic
; 
 ? 
;
_space_group_IT_number 14
_symmetry_cell_setting monoclinic
_symmetry_space_group_name_Hall '-P 2yn'
_symmetry_space_group_name_H-M 'P 1 21/n 1'
_atom_sites_solution_hydrogens geom
_atom_sites_solution_primary direct
_atom_sites_solution_secondary difmap
_audit_creation_method SHELXTL
_cell_angle_alpha 90.00
_cell_angle_beta 101.3709(10)
_cell_angle_gamma 90.00
_cell_formula_units_Z 4
_cell_length_a 8.4590(8)
_cell_length_b 17.0606(16)
_cell_length_c 16.0282(15)
_cell_measurement_reflns_used 9890
_cell_measurement_temperature 143(2)
_cell_measurement_theta_max 28.20
_cell_measurement_theta_min 2.72
_cell_volume 2267.7(4)
_computing_cell_refinement 'Bruker SAINT'
_computing_data_collection 'Bruker APEX2'
_computing_data_reduction 'Bruker SAINT'
_computing_molecular_graphics 'Bruker SHELXTL'
_computing_publication_material 'Bruker SHELXTL'
_computing_structure_refinement 'SHELXL-97 (Sheldrick, 2008)'
_computing_structure_solution 'SHELXS-97 (Sheldrick, 2008)'
_diffrn_ambient_temperature 143(2)
_diffrn_measured_fraction_theta_full 1.000
_diffrn_measured_fraction_theta_max 0.934
_diffrn_measurement_device_type 'Bruker APEX-II CCD'
_diffrn_measurement_method '\f and \w scans'
_diffrn_radiation_monochromator graphite
_diffrn_radiation_source 'fine-focus sealed tube'
_diffrn_radiation_type MoK\a
_diffrn_radiation_wavelength 0.71073
_diffrn_reflns_av_R_equivalents 0.0333
_diffrn_reflns_av_sigmaI/netI 0.0274
_diffrn_reflns_limit_h_max 11
_diffrn_reflns_limit_h_min -10
_diffrn_reflns_limit_k_max 22
_diffrn_reflns_limit_k_min -22
_diffrn_reflns_limit_l_max 20
_diffrn_reflns_limit_l_min -20
_diffrn_reflns_number 25362
_diffrn_reflns_theta_full 25.50
_diffrn_reflns_theta_max 28.40
_diffrn_reflns_theta_min 1.76
_exptl_absorpt_coefficient_mu 7.281
_exptl_absorpt_correction_T_max 0.3925
_exptl_absorpt_correction_T_min 0.1710
_exptl_absorpt_correction_type numerical
_exptl_absorpt_process_details 'Bruker SADABS'
_exptl_crystal_colour brown
_exptl_crystal_density_diffrn 1.755
_exptl_crystal_density_meas ?
_exptl_crystal_density_method 'not measured'
_exptl_crystal_description plate
_exptl_crystal_F_000 1160
_exptl_crystal_size_max 0.38
_exptl_crystal_size_mid 0.25
_exptl_crystal_size_min 0.16
_refine_diff_density_max 1.632
_refine_diff_density_min -0.797
_refine_diff_density_rms 0.113
_refine_ls_extinction_method none
_refine_ls_goodness_of_fit_ref 1.023
_refine_ls_hydrogen_treatment constr
_refine_ls_matrix_type full
_refine_ls_number_parameters 246
_refine_ls_number_reflns 5317
_refine_ls_number_restraints 0
_refine_ls_restrained_S_all 1.023
_refine_ls_R_factor_all 0.0281
_refine_ls_R_factor_gt 0.0214
_refine_ls_shift/su_max 0.002
_refine_ls_shift/su_mean 0.000
_refine_ls_structure_factor_coef Fsqd
_refine_ls_weighting_details 'calc w=1/[\s^2^(Fo^2^)+(0.0263P)^2^+2.3167P] where P=(Fo^2^+2Fc^2^)/3'
_refine_ls_weighting_scheme calc
_refine_ls_wR_factor_gt 0.0501
_refine_ls_wR_factor_ref 0.0527
_reflns_number_gt 4643
_reflns_number_total 5317
_reflns_threshold_expression >2sigma(I)
_cod_data_source_file om3007536_si_003.cif
_cod_data_source_block clw12
_cod_depositor_comments
;
The following automatic conversions were performed:

'_symmetry_cell_setting' value 'Monoclinic' changed to 'monoclinic'
according to /home/saulius/struct/CIF-dictionaries/cif_core.dic
dictionary named 'cif_core.dic' version 2.4.2 from 2011-04-26.

Automatic conversion script
Id: cif_fix_values 1891 2012-01-12 08:04:46Z andrius 

The following automatic conversions were performed:

'_exptl_crystal_density_meas' value 'none' was changed to '?' - the
value is perceived as not measured.

Automatic conversion script
Id: cif_fix_values 3008 2015-01-20 13:52:24Z robertas 
;
_cod_original_sg_symbol_H-M P2(1)/n
_cod_database_code 4079448

loop_
_symmetry_equiv_pos_as_xyz
'x, y, z'
'-x+1/2, y+1/2, -z+1/2'
'-x, -y, -z'
'x-1/2, -y-1/2, z-1/2'

loop_
_atom_site_label
_atom_site_type_symbol
_atom_site_fract_x
_atom_site_fract_y
_atom_site_fract_z
_atom_site_U_iso_or_equiv
_atom_site_adp_type
_atom_site_occupancy
_atom_site_symmetry_multiplicity
_atom_site_calc_flag
_atom_site_refinement_flags
U1 U 0.138967(12) 0.811660(6) 0.250884(6) 0.01556(4) Uani 1 1 d .
Cl1 Cl 0.41096(9) 0.73099(5) 0.27521(5) 0.02379(15) Uani 1 1 d .
C1 C 0.2099(4) 0.93482(19) 0.37100(19) 0.0213(6) Uani 1 1 d .
C2 C 0.1059(4) 0.96775(18) 0.2994(2) 0.0223(6) Uani 1 1 d .
C3 C 0.1887(4) 0.96990(18) 0.23115(19) 0.0227(6) Uani 1 1 d .
C4 C 0.3432(4) 0.9348(2) 0.25931(19) 0.0216(6) Uani 1 1 d .
C5 C 0.3557(4) 0.91425(18) 0.34640(19) 0.0205(6) Uani 1 1 d .
C6 C 0.1808(4) 0.9347(2) 0.4605(2) 0.0308(7) Uani 1 1 d .
H6A H 0.1831 0.9887 0.4817 0.046 Uiso 1 1 calc R
H6B H 0.2650 0.9040 0.4970 0.046 Uiso 1 1 calc R
H6C H 0.0751 0.9114 0.4612 0.046 Uiso 1 1 calc R
C7 C -0.0529(4) 1.0073(2) 0.3006(2) 0.0318(8) Uani 1 1 d .
H7A H -0.0334 1.0614 0.3207 0.048 Uiso 1 1 calc R
H7B H -0.1097 0.9788 0.3388 0.048 Uiso 1 1 calc R
H7C H -0.1188 1.0076 0.2430 0.048 Uiso 1 1 calc R
C8 C 0.1368(4) 1.0191(2) 0.1526(2) 0.0308(8) Uani 1 1 d .
H8A H 0.1439 1.0747 0.1681 0.046 Uiso 1 1 calc R
H8B H 0.0253 1.0061 0.1261 0.046 Uiso 1 1 calc R
H8C H 0.2075 1.0084 0.1122 0.046 Uiso 1 1 calc R
C9 C 0.4771(4) 0.9294(2) 0.2098(2) 0.0283(7) Uani 1 1 d .
H9A H 0.5580 0.9698 0.2299 0.042 Uiso 1 1 calc R
H9B H 0.4328 0.9374 0.1492 0.042 Uiso 1 1 calc R
H9C H 0.5274 0.8775 0.2183 0.042 Uiso 1 1 calc R
C10 C 0.5054(4) 0.8851(2) 0.4050(2) 0.0286(7) Uani 1 1 d .
H10A H 0.5616 0.9294 0.4369 0.043 Uiso 1 1 calc R
H10B H 0.5766 0.8601 0.3715 0.043 Uiso 1 1 calc R
H10C H 0.4756 0.8470 0.4449 0.043 Uiso 1 1 calc R
C11 C -0.1068(3) 0.74440(19) 0.13340(19) 0.0201(6) Uani 1 1 d .
C12 C -0.0818(4) 0.81925(18) 0.10006(19) 0.0204(6) Uani 1 1 d .
C13 C 0.0710(4) 0.81771(18) 0.07483(19) 0.0208(6) Uani 1 1 d .
C14 C 0.1404(3) 0.74321(19) 0.09562(18) 0.0200(6) Uani 1 1 d .
C15 C 0.0320(4) 0.69761(17) 0.13198(19) 0.0188(6) Uani 1 1 d .
C16 C -0.2678(4) 0.7158(2) 0.1474(2) 0.0296(7) Uani 1 1 d .
H16A H -0.3404 0.7082 0.0923 0.044 Uiso 1 1 calc R
H16B H -0.3142 0.7546 0.1807 0.044 Uiso 1 1 calc R
H16C H -0.2537 0.6659 0.1783 0.044 Uiso 1 1 calc R
C17 C -0.2056(4) 0.8836(2) 0.0851(2) 0.0282(7) Uani 1 1 d .
H17A H -0.3109 0.8616 0.0593 0.042 Uiso 1 1 calc R
H17B H -0.1743 0.9229 0.0467 0.042 Uiso 1 1 calc R
H17C H -0.2123 0.9084 0.1394 0.042 Uiso 1 1 calc R
C18 C 0.1300(4) 0.8743(2) 0.0160(2) 0.0307(8) Uani 1 1 d .
H18A H 0.1166 0.8511 -0.0409 0.046 Uiso 1 1 calc R
H18B H 0.2443 0.8857 0.0375 0.046 Uiso 1 1 calc R
H18C H 0.0676 0.9230 0.0129 0.046 Uiso 1 1 calc R
C19 C 0.2915(4) 0.7147(2) 0.0691(2) 0.0294(8) Uani 1 1 d .
H19A H 0.2671 0.7005 0.0087 0.044 Uiso 1 1 calc R
H19B H 0.3330 0.6686 0.1030 0.044 Uiso 1 1 calc R
H19C H 0.3729 0.7563 0.0783 0.044 Uiso 1 1 calc R
C20 C 0.0550(4) 0.6128(2) 0.1558(2) 0.0300(7) Uani 1 1 d .
H20A H 0.0604 0.5818 0.1050 0.045 Uiso 1 1 calc R
H20B H -0.0359 0.5947 0.1804 0.045 Uiso 1 1 calc R
H20C H 0.1555 0.6064 0.1977 0.045 Uiso 1 1 calc R
C21 C -0.0921(4) 0.7990(2) 0.3328(2) 0.0280(7) Uani 1 1 d .
H21A H -0.0975 0.8415 0.3741 0.034 Uiso 1 1 calc R
H21B H -0.1991 0.7878 0.2969 0.034 Uiso 1 1 calc R
C22 C -0.0031(4) 0.7313(2) 0.3676(2) 0.0286(7) Uani 1 1 d .
C23 C 0.1589(4) 0.7363(2) 0.4011(2) 0.0326(8) Uani 1 1 d .
H23A H 0.2183 0.6860 0.4065 0.039 Uiso 1 1 calc R
H23B H 0.1885 0.7695 0.4525 0.039 Uiso 1 1 calc R
C24 C -0.0810(5) 0.6519(2) 0.3559(3) 0.0430(10) Uani 1 1 d .
H24A H -0.0999 0.6328 0.4108 0.064 Uiso 1 1 calc R
H24B H -0.0098 0.6153 0.3339 0.064 Uiso 1 1 calc R
H24C H -0.1840 0.6557 0.3156 0.064 Uiso 1 1 calc R

loop_
_atom_site_aniso_label
_atom_site_aniso_U_11
_atom_site_aniso_U_22
_atom_site_aniso_U_33
_atom_site_aniso_U_23
_atom_site_aniso_U_13
_atom_site_aniso_U_12
U1 0.01443(6) 0.01831(7) 0.01413(6) 0.00015(4) 0.00327(4) 0.00078(4)
Cl1 0.0200(3) 0.0256(4) 0.0253(4) 0.0007(3) 0.0035(3) 0.0055(3)
C1 0.0216(14) 0.0203(15) 0.0210(14) -0.0056(12) 0.0023(11) -0.0016(12)
C2 0.0191(15) 0.0188(15) 0.0270(16) -0.0050(12) -0.0001(12) 0.0008(12)
C3 0.0267(16) 0.0182(15) 0.0208(15) 0.0014(12) -0.0009(12) 0.0008(12)
C4 0.0223(15) 0.0196(15) 0.0236(15) -0.0012(13) 0.0065(12) -0.0042(12)
C5 0.0184(14) 0.0214(16) 0.0196(14) -0.0027(12) -0.0014(11) -0.0022(11)
C6 0.0332(18) 0.037(2) 0.0222(15) -0.0098(15) 0.0053(13) -0.0015(16)
C7 0.0235(16) 0.0319(19) 0.0380(19) -0.0086(15) 0.0010(14) 0.0070(14)
C8 0.041(2) 0.0228(17) 0.0256(17) 0.0049(14) -0.0019(14) 0.0002(15)
C9 0.0262(16) 0.0295(18) 0.0316(17) -0.0016(14) 0.0115(14) -0.0019(14)
C10 0.0216(16) 0.0328(19) 0.0280(17) -0.0032(14) -0.0033(13) 0.0013(14)
C11 0.0155(14) 0.0259(16) 0.0184(14) -0.0028(12) 0.0023(11) -0.0021(12)
C12 0.0181(14) 0.0265(17) 0.0150(14) -0.0005(12) -0.0004(11) 0.0038(12)
C13 0.0207(15) 0.0256(17) 0.0159(14) -0.0003(12) 0.0028(11) -0.0023(12)
C14 0.0157(14) 0.0282(17) 0.0162(14) -0.0047(12) 0.0032(11) 0.0021(12)
C15 0.0212(15) 0.0176(15) 0.0170(14) -0.0036(11) 0.0022(11) -0.0016(11)
C16 0.0196(16) 0.040(2) 0.0303(18) -0.0041(15) 0.0072(13) -0.0072(14)
C17 0.0232(16) 0.0325(19) 0.0264(16) -0.0030(14) -0.0012(13) 0.0077(14)
C18 0.0362(19) 0.037(2) 0.0202(16) 0.0025(14) 0.0086(14) -0.0060(15)
C19 0.0189(16) 0.047(2) 0.0236(16) -0.0094(15) 0.0057(13) 0.0040(14)
C20 0.0365(19) 0.0222(17) 0.0294(17) 0.0014(14) 0.0021(14) 0.0009(14)
C21 0.0251(17) 0.037(2) 0.0240(16) -0.0052(14) 0.0103(13) 0.0009(14)
C22 0.0380(19) 0.0311(19) 0.0218(16) 0.0009(14) 0.0181(14) -0.0052(15)
C23 0.042(2) 0.038(2) 0.0216(16) 0.0094(15) 0.0142(15) 0.0082(16)
C24 0.056(3) 0.038(2) 0.041(2) -0.0008(18) 0.0253(19) -0.0132(19)

loop_
_atom_type_symbol
_atom_type_description
_atom_type_scat_dispersion_real
_atom_type_scat_dispersion_imag
_atom_type_scat_source
C C 0.0033 0.0016 'International Tables Vol C Tables 4.2.6.8 and 6.1.1.4'
H H 0.0000 0.0000 'International Tables Vol C Tables 4.2.6.8 and 6.1.1.4'
Cl Cl 0.1484 0.1585 'International Tables Vol C Tables 4.2.6.8 and 6.1.1.4'
U U -9.6767 9.6646 'International Tables Vol C Tables 4.2.6.8 and 6.1.1.4'

loop_
_geom_angle_atom_site_label_1
_geom_angle_atom_site_label_2
_geom_angle_atom_site_label_3
_geom_angle
Cnt1 U1 Cl1 100.9
Cnt1 U1 C21 99.1
Cnt1 U1 C22 113.3
Cnt1 U1 C23 100.6
Cnt2 U1 Cl1 100.1
Cnt2 U1 C21 102.1
Cnt2 U1 C22 107.3
Cnt2 U1 C23 127.7
Cnt1 U1 Cnt2 130.9
C21 U1 Cl1 127.50(8)
C21 U1 C23 54.95(11)
Cl1 U1 C23 73.84(8)
C21 U1 C4 125.59(10)
Cl1 U1 C4 82.44(7)
C23 U1 C4 113.40(11)
C21 U1 C15 96.60(10)
Cl1 U1 C15 83.79(7)
C23 U1 C15 103.60(11)
C4 U1 C15 134.73(9)
C21 U1 C12 89.99(10)
Cl1 U1 C12 125.06(7)
C23 U1 C12 135.81(11)
C4 U1 C12 108.86(9)
C15 U1 C12 49.49(9)
C21 U1 C14 124.47(10)
Cl1 U1 C14 75.72(6)
C23 U1 C14 126.36(11)
C4 U1 C14 104.95(9)
C15 U1 C14 29.78(9)
C12 U1 C14 49.34(9)
C21 U1 C3 106.81(11)
Cl1 U1 C3 112.23(7)
C23 U1 C3 125.63(11)
C4 U1 C3 30.24(9)
C15 U1 C3 130.52(9)
C12 U1 C3 86.88(9)
C14 U1 C3 106.47(9)
C21 U1 C11 76.54(10)
Cl1 U1 C11 113.60(7)
C23 U1 C11 108.40(11)
C4 U1 C11 138.00(9)
C15 U1 C11 29.92(9)
C12 U1 C11 29.76(9)
C14 U1 C11 49.05(9)
C3 U1 C11 116.05(9)
C21 U1 C5 104.97(10)
Cl1 U1 C5 77.60(7)
C23 U1 C5 83.67(11)
C4 U1 C5 30.10(9)
C15 U1 C5 157.32(9)
C12 U1 C5 135.82(9)
C14 U1 C5 130.40(9)
C3 U1 C5 49.13(9)
C11 U1 C5 165.11(9)
C21 U1 C13 119.86(10)
Cl1 U1 C13 99.76(7)
C23 U1 C13 152.75(11)
C4 U1 C13 91.38(9)
C15 U1 C13 49.15(9)
C12 U1 C13 30.00(9)
C14 U1 C13 29.64(9)
C3 U1 C13 81.51(9)
C11 U1 C13 49.01(9)
C5 U1 C13 121.46(9)
C21 U1 C22 30.73(11)
Cl1 U1 C22 97.09(8)
C23 U1 C22 28.97(11)
C4 U1 C22 134.95(10)
C15 U1 C22 89.46(10)
C12 U1 C22 107.84(10)
C14 U1 C22 118.66(10)
C3 U1 C22 131.01(10)
C11 U1 C22 83.49(10)
C5 U1 C22 105.49(10)
C13 U1 C22 132.43(10)
C21 U1 C2 79.07(10)
Cl1 U1 C2 125.81(6)
C23 U1 C2 101.32(11)
C4 U1 C2 49.18(9)
C15 U1 C2 145.84(9)
C12 U1 C2 96.41(9)
C14 U1 C2 132.27(10)
C3 U1 C2 29.38(10)
C11 U1 C2 118.72(9)
C5 U1 C2 48.50(9)
C13 U1 C2 103.62(9)
C22 U1 C2 101.64(10)
C21 U1 C1 78.21(10)
Cl1 U1 C1 102.96(6)
C23 U1 C1 77.28(11)
C4 U1 C1 48.90(9)
C15 U1 C1 173.10(9)
C12 U1 C1 125.34(9)
C14 U1 C1 153.05(9)
C3 U1 C1 48.38(9)
C11 U1 C1 143.22(9)
C5 U1 C1 29.16(9)
C13 U1 C1 129.69(9)
C22 U1 C1 88.29(10)
C2 U1 C1 29.11(9)
C5 C1 C2 108.0(3)
C5 C1 C6 125.7(3)
C2 C1 C6 125.5(3)
C5 C1 U1 72.87(17)
C2 C1 U1 74.30(17)
C6 C1 U1 126.5(2)
C3 C2 C1 108.3(3)
C3 C2 C7 125.3(3)
C1 C2 C7 125.5(3)
C3 C2 U1 73.59(17)
C1 C2 U1 76.59(18)
C7 C2 U1 124.5(2)
C2 C3 C4 107.9(3)
C2 C3 C8 123.8(3)
C4 C3 C8 126.6(3)
C2 C3 U1 77.03(18)
C4 C3 U1 72.80(18)
C8 C3 U1 128.0(2)
C5 C4 C3 107.5(3)
C5 C4 C9 125.6(3)
C3 C4 C9 126.5(3)
C5 C4 U1 77.35(18)
C3 C4 U1 76.96(18)
C9 C4 U1 117.7(2)
C1 C5 C4 108.2(3)
C1 C5 C10 125.6(3)
C4 C5 C10 125.8(3)
C1 C5 U1 77.98(17)
C4 C5 U1 72.55(17)
C10 C5 U1 121.4(2)
C12 C11 C15 108.3(3)
C12 C11 C16 123.8(3)
C15 C11 C16 126.4(3)
C12 C11 U1 74.59(17)
C15 C11 U1 74.44(16)
C16 C11 U1 127.9(2)
C11 C12 C13 107.5(3)
C11 C12 C17 124.6(3)
C13 C12 C17 127.5(3)
C11 C12 U1 75.65(17)
C13 C12 U1 75.68(17)
C17 C12 U1 120.4(2)
C14 C13 C12 107.9(3)
C14 C13 C18 123.6(3)
C12 C13 C18 126.7(3)
C14 C13 U1 74.50(17)
C12 C13 U1 74.32(17)
C18 C13 U1 129.5(2)
C13 C14 C15 108.6(3)
C13 C14 C19 124.1(3)
C15 C14 C19 126.5(3)
C13 C14 U1 75.86(17)
C15 C14 U1 75.03(16)
C19 C14 U1 123.2(2)
C14 C15 C11 107.6(3)
C14 C15 C20 125.0(3)
C11 C15 C20 127.1(3)
C14 C15 U1 75.19(17)
C11 C15 U1 75.63(17)
C20 C15 U1 119.9(2)
C22 C21 U1 82.67(19)
C23 C22 C21 120.7(3)
C23 C22 C24 119.0(4)
C21 C22 C24 119.7(3)
C23 C22 U1 72.64(19)
C21 C22 U1 66.60(18)
C24 C22 U1 126.8(2)
C22 C23 U1 78.39(19)

loop_
_geom_bond_atom_site_label_1
_geom_bond_atom_site_label_2
_geom_bond_distance
U1 Cnt1 2.499
U1 Cnt2 2.479
U1 C21 2.569(3)
U1 Cl1 2.6431(8)
U1 C23 2.706(3)
U1 C4 2.706(3)
U1 C15 2.749(3)
U1 C12 2.751(3)
U1 C14 2.751(3)
U1 C3 2.760(3)
U1 C11 2.764(3)
U1 C5 2.768(3)
U1 C13 2.768(3)
U1 C22 2.777(3)
U1 C2 2.804(3)
U1 C1 2.833(3)
C1 C5 1.411(4)
C1 C2 1.417(4)
C1 C6 1.502(4)
C2 C3 1.411(5)
C2 C7 1.507(4)
C3 C4 1.427(4)
C3 C8 1.505(4)
C4 C5 1.423(4)
C4 C9 1.508(4)
C5 C10 1.505(4)
C11 C12 1.416(4)
C11 C15 1.424(4)
C11 C16 1.505(4)
C12 C13 1.429(4)
C12 C17 1.504(4)
C13 C14 1.412(4)
C13 C18 1.502(4)
C14 C15 1.413(4)
C14 C19 1.505(4)
C15 C20 1.500(4)
C21 C22 1.431(5)
C22 C23 1.373(5)
C22 C24 1.502(5)
